data_4067557
loop_
_publ_author_name
'Escobar, Aholibama'
'Mathey, Fran\,cois'

_publ_section_title
;
 Synthesis of 2,5-Difunctional Phosphaferrocenes
;
_journal_issue 4
_journal_name_full Organometallics
_journal_page_first 1053
_journal_paper_doi 10.1021/om9010164
_journal_volume 29
_journal_year 2010
_chemical_formula_moiety 'C22 H31 Fe O4 P'
_chemical_formula_sum 'C22 H31 Fe O4 P'
_chemical_formula_weight 446.29
_chemical_name_systematic
; 
 ? 
;
_space_group_IT_number 14
_symmetry_cell_setting monoclinic
_symmetry_space_group_name_Hall '-P 2ybc'
_symmetry_space_group_name_H-M 'P 1 21/c 1'
_atom_sites_solution_hydrogens geom
_atom_sites_solution_primary direct
_atom_sites_solution_secondary difmap
_audit_creation_method SHELXL-97
_cell_angle_alpha 90.00
_cell_angle_beta 90.715(2)
_cell_angle_gamma 90.00
_cell_formula_units_Z 4
_cell_length_a 6.8549(5)
_cell_length_b 11.1429(6)
_cell_length_c 28.2174(18)
_cell_measurement_reflns_used 9898
_cell_measurement_temperature 103(2)
_cell_measurement_theta_max 33.41
_cell_measurement_theta_min 2.83
_cell_volume 2155.2(2)
_computing_cell_refinement 'Bruker SAINT'
_computing_data_collection 'Bruker APEX2'
_computing_data_reduction 'Bruker SAINT'
_computing_molecular_graphics 'Bruker SHELXTL'
_computing_publication_material 'Bruker SHELXTL'
_computing_structure_refinement 'SHELXL-97 (Sheldrick, 2008)'
_computing_structure_solution 'SHELXS-97 (Sheldrick, 2008)'
_diffrn_ambient_temperature 103(2)
_diffrn_measured_fraction_theta_full 0.990
_diffrn_measured_fraction_theta_max 0.990
_diffrn_measurement_device_type 'Bruker APEX-II CCD'
_diffrn_measurement_method '\f and \w scans'
_diffrn_radiation_monochromator graphite
_diffrn_radiation_source 'fine-focus sealed tube'
_diffrn_radiation_type MoK\a
_diffrn_radiation_wavelength 0.71073
_diffrn_reflns_av_R_equivalents 0.0371
_diffrn_reflns_av_sigmaI/netI 0.0302
_diffrn_reflns_limit_h_max 10
_diffrn_reflns_limit_h_min -10
_diffrn_reflns_limit_k_max 15
_diffrn_reflns_limit_k_min -17
_diffrn_reflns_limit_l_max 43
_diffrn_reflns_limit_l_min -43
_diffrn_reflns_number 55558
_diffrn_reflns_theta_full 33.62
_diffrn_reflns_theta_max 33.62
_diffrn_reflns_theta_min 1.44
_exptl_absorpt_coefficient_mu 0.799
_exptl_absorpt_correction_T_max 0.9537
_exptl_absorpt_correction_T_min 0.8829
_exptl_absorpt_correction_type multi-scan
_exptl_absorpt_process_details sadabs
_exptl_crystal_colour brown
_exptl_crystal_density_diffrn 1.375
_exptl_crystal_density_method 'not measured'
_exptl_crystal_description plate
_exptl_crystal_F_000 944
_exptl_crystal_size_max 0.16
_exptl_crystal_size_mid 0.14
_exptl_crystal_size_min 0.06
_refine_diff_density_max 0.593
_refine_diff_density_min -0.382
_refine_diff_density_rms 0.072
_refine_ls_extinction_method none
_refine_ls_goodness_of_fit_ref 1.049
_refine_ls_hydrogen_treatment constr
_refine_ls_matrix_type full
_refine_ls_number_parameters 262
_refine_ls_number_reflns 8467
_refine_ls_number_restraints 0
_refine_ls_restrained_S_all 1.049
_refine_ls_R_factor_all 0.0450
_refine_ls_R_factor_gt 0.0335
_refine_ls_shift/su_max 0.001
_refine_ls_shift/su_mean 0.000
_refine_ls_structure_factor_coef Fsqd
_refine_ls_weighting_details 'calc w=1/[\s^2^(Fo^2^)+(0.0300P)^2^+1.3348P] where P=(Fo^2^+2Fc^2^)/3'
_refine_ls_weighting_scheme calc
_refine_ls_wR_factor_gt 0.0756
_refine_ls_wR_factor_ref 0.0798
_reflns_number_gt 7037
_reflns_number_total 8467
_reflns_threshold_expression >2sigma(I)
_cod_data_source_file om9010164_si_001.cif
_cod_data_source_block mat30s
_cod_depositor_comments
;
The following automatic conversions were performed:

'_symmetry_cell_setting' value 'Monoclinic' changed to 'monoclinic'
according to /home/saulius/struct/CIF-dictionaries/cif_core.dic
dictionary named 'cif_core.dic' version 2.4.1 from 2010-06-29.

Automatic conversion script
Id: cif_fix_values 1715 2011-07-08 13:25:40Z adriana 
;
_cod_original_sg_symbol_H-M P2(1)/c
_cod_database_code 4067557

loop_
_symmetry_equiv_pos_as_xyz
'x, y, z'
'-x, y+1/2, -z+1/2'
'-x, -y, -z'
'x, -y-1/2, z-1/2'

loop_
_atom_site_label
_atom_site_type_symbol
_atom_site_fract_x
_atom_site_fract_y
_atom_site_fract_z
_atom_site_U_iso_or_equiv
_atom_site_adp_type
_atom_site_occupancy
_atom_site_symmetry_multiplicity
_atom_site_calc_flag
_atom_site_refinement_flags
Fe1 Fe 0.13011(2) 0.907571(15) 0.132812(6) 0.00847(4) Uani 1 1 d .
C1 C -0.11098(16) 0.81783(10) 0.10626(4) 0.01048(19) Uani 1 1 d .
C2 C -0.09936(16) 0.80391(10) 0.15690(4) 0.01062(19) Uani 1 1 d .
C3 C -0.09870(16) 0.91725(10) 0.18032(4) 0.01093(19) Uani 1 1 d .
C4 C -0.10811(16) 1.01480(10) 0.14697(4) 0.01111(19) Uani 1 1 d .
C5 C -0.09718(16) 0.71806(11) 0.07222(4) 0.0122(2) Uani 1 1 d .
C6 C -0.0889(2) 0.67171(12) -0.01008(5) 0.0199(2) Uani 1 1 d .
H6A H 0.0161 0.6149 -0.0010 0.024 Uiso 1 1 calc R
H6B H -0.0492 0.7132 -0.0394 0.024 Uiso 1 1 calc R
C7 C -0.2746(2) 0.60284(13) -0.01954(5) 0.0257(3) Uani 1 1 d .
H7A H -0.3076 0.5556 0.0085 0.039 Uiso 1 1 calc R
H7B H -0.2562 0.5490 -0.0466 0.039 Uiso 1 1 calc R
H7C H -0.3807 0.6592 -0.0267 0.039 Uiso 1 1 calc R
C8 C -0.09267(18) 0.68587(11) 0.18252(4) 0.0151(2) Uani 1 1 d .
H8A H -0.0277 0.6964 0.2134 0.023 Uiso 1 1 calc R
H8B H -0.0200 0.6275 0.1637 0.023 Uiso 1 1 calc R
H8C H -0.2259 0.6566 0.1872 0.023 Uiso 1 1 calc R
C9 C -0.09125(18) 0.93182(12) 0.23337(4) 0.0153(2) Uani 1 1 d .
H9A H -0.2195 0.9572 0.2446 0.023 Uiso 1 1 calc R
H9B H 0.0064 0.9926 0.2419 0.023 Uiso 1 1 calc R
H9C H -0.0558 0.8551 0.2481 0.023 Uiso 1 1 calc R
C10 C -0.09988(16) 1.14179(11) 0.16124(4) 0.0120(2) Uani 1 1 d .
C11 C -0.1049(2) 1.34292(12) 0.13342(5) 0.0212(3) Uani 1 1 d .
H11A H -0.0430 1.3888 0.1076 0.025 Uiso 1 1 calc R
H11B H -0.0333 1.3608 0.1633 0.025 Uiso 1 1 calc R
C12 C -0.3149(3) 1.38125(14) 0.13794(7) 0.0342(4) Uani 1 1 d .
H12A H -0.3865 1.3614 0.1087 0.051 Uiso 1 1 calc R
H12B H -0.3207 1.4680 0.1434 0.051 Uiso 1 1 calc R
H12C H -0.3739 1.3392 0.1647 0.051 Uiso 1 1 calc R
C13 C 0.38112(17) 0.86511(12) 0.17126(4) 0.0162(2) Uani 1 1 d .
C14 C 0.37630(16) 0.99021(12) 0.16049(4) 0.0146(2) Uani 1 1 d .
C15 C 0.36812(16) 1.00278(11) 0.11014(4) 0.0135(2) Uani 1 1 d .
C16 C 0.36714(16) 0.88554(12) 0.08979(4) 0.0142(2) Uani 1 1 d .
C17 C 0.37549(17) 0.80060(11) 0.12759(5) 0.0161(2) Uani 1 1 d .
C18 C 0.3945(2) 0.81233(18) 0.21990(5) 0.0330(4) Uani 1 1 d .
H18A H 0.3295 0.7340 0.2201 0.050 Uiso 1 1 calc R
H18B H 0.3308 0.8660 0.2425 0.050 Uiso 1 1 calc R
H18C H 0.5320 0.8024 0.2290 0.050 Uiso 1 1 calc R
C19 C 0.3868(2) 1.09121(15) 0.19531(6) 0.0292(3) Uani 1 1 d .
H19A H 0.5236 1.1125 0.2013 0.044 Uiso 1 1 calc R
H19B H 0.3267 1.0664 0.2251 0.044 Uiso 1 1 calc R
H19C H 0.3170 1.1609 0.1824 0.044 Uiso 1 1 calc R
C20 C 0.3700(2) 1.11800(14) 0.08287(6) 0.0267(3) Uani 1 1 d .
H20A H 0.5052 1.1415 0.0768 0.040 Uiso 1 1 calc R
H20B H 0.3059 1.1809 0.1013 0.040 Uiso 1 1 calc R
H20C H 0.3002 1.1071 0.0527 0.040 Uiso 1 1 calc R
C21 C 0.3688(2) 0.85626(17) 0.03799(5) 0.0286(3) Uani 1 1 d .
H21A H 0.2929 0.9165 0.0204 0.043 Uiso 1 1 calc R
H21B H 0.3111 0.7768 0.0328 0.043 Uiso 1 1 calc R
H21C H 0.5036 0.8563 0.0268 0.043 Uiso 1 1 calc R
C22 C 0.3881(2) 0.66697(13) 0.12202(7) 0.0330(4) Uani 1 1 d .
H22A H 0.2917 0.6403 0.0983 0.050 Uiso 1 1 calc R
H22B H 0.3615 0.6283 0.1525 0.050 Uiso 1 1 calc R
H22C H 0.5192 0.6450 0.1116 0.050 Uiso 1 1 calc R
O1 O -0.11275(14) 0.75936(8) 0.02736(3) 0.01543(17) Uani 1 1 d .
O2 O -0.07478(15) 0.61246(8) 0.08136(3) 0.01991(19) Uani 1 1 d .
O3 O -0.09247(16) 1.21547(8) 0.12332(3) 0.0209(2) Uani 1 1 d .
O4 O -0.10281(15) 1.17939(9) 0.20143(3) 0.01894(18) Uani 1 1 d .
P1 P -0.12462(4) 0.96989(3) 0.086399(10) 0.01047(6) Uani 1 1 d .

loop_
_atom_site_aniso_label
_atom_site_aniso_U_11
_atom_site_aniso_U_22
_atom_site_aniso_U_33
_atom_site_aniso_U_23
_atom_site_aniso_U_13
_atom_site_aniso_U_12
Fe1 0.00891(7) 0.00777(8) 0.00871(7) 0.00027(5) -0.00024(5) 0.00053(5)
C1 0.0114(4) 0.0091(5) 0.0109(5) -0.0003(4) -0.0014(3) 0.0003(4)
C2 0.0106(4) 0.0104(5) 0.0109(5) 0.0012(4) -0.0004(3) -0.0007(4)
C3 0.0106(4) 0.0122(5) 0.0100(4) 0.0000(4) 0.0007(3) -0.0001(4)
C4 0.0116(4) 0.0102(5) 0.0116(5) -0.0009(4) 0.0002(3) 0.0013(4)
C5 0.0126(4) 0.0116(5) 0.0126(5) -0.0012(4) -0.0024(4) -0.0003(4)
C6 0.0289(6) 0.0171(6) 0.0137(5) -0.0057(5) -0.0008(5) 0.0045(5)
C7 0.0348(7) 0.0188(7) 0.0233(7) -0.0070(5) -0.0097(6) 0.0010(6)
C8 0.0193(5) 0.0118(5) 0.0142(5) 0.0026(4) -0.0004(4) -0.0026(4)
C9 0.0197(5) 0.0155(6) 0.0108(5) -0.0008(4) 0.0012(4) -0.0004(4)
C10 0.0124(4) 0.0102(5) 0.0134(5) -0.0008(4) 0.0002(4) 0.0016(4)
C11 0.0347(7) 0.0074(5) 0.0216(6) -0.0010(5) 0.0042(5) -0.0007(5)
C12 0.0357(8) 0.0122(7) 0.0543(11) -0.0016(7) -0.0114(7) 0.0052(6)
C13 0.0100(4) 0.0229(6) 0.0156(5) 0.0070(5) -0.0015(4) -0.0001(4)
C14 0.0103(4) 0.0190(6) 0.0146(5) -0.0045(4) 0.0004(4) -0.0017(4)
C15 0.0109(4) 0.0126(5) 0.0170(5) 0.0028(4) 0.0012(4) 0.0003(4)
C16 0.0109(4) 0.0190(6) 0.0128(5) -0.0020(4) 0.0012(4) 0.0011(4)
C17 0.0111(5) 0.0113(5) 0.0259(6) 0.0011(5) 0.0000(4) 0.0021(4)
C18 0.0177(6) 0.0571(11) 0.0241(7) 0.0234(7) -0.0034(5) -0.0002(6)
C19 0.0175(6) 0.0373(9) 0.0327(8) -0.0222(7) 0.0024(5) -0.0065(6)
C20 0.0188(6) 0.0194(7) 0.0419(9) 0.0152(6) 0.0049(6) 0.0001(5)
C21 0.0196(6) 0.0508(10) 0.0153(6) -0.0105(6) 0.0035(5) 0.0016(6)
C22 0.0187(6) 0.0127(6) 0.0678(12) -0.0017(7) 0.0022(7) 0.0045(5)
O1 0.0240(4) 0.0114(4) 0.0108(4) -0.0024(3) -0.0018(3) 0.0020(3)
O2 0.0326(5) 0.0093(4) 0.0177(4) -0.0007(3) -0.0045(4) 0.0022(4)
O3 0.0401(6) 0.0076(4) 0.0151(4) -0.0002(3) 0.0054(4) 0.0022(4)
O4 0.0291(5) 0.0138(4) 0.0139(4) -0.0042(3) -0.0017(3) 0.0021(4)
P1 0.01252(12) 0.00901(13) 0.00984(12) 0.00006(10) -0.00186(9) 0.00166(10)

loop_
_atom_type_symbol
_atom_type_description
_atom_type_scat_dispersion_real
_atom_type_scat_dispersion_imag
_atom_type_scat_source
C C 0.0033 0.0016 'International Tables Vol C Tables 4.2.6.8 and 6.1.1.4'
H H 0.0000 0.0000 'International Tables Vol C Tables 4.2.6.8 and 6.1.1.4'
O O 0.0106 0.0060 'International Tables Vol C Tables 4.2.6.8 and 6.1.1.4'
P P 0.1023 0.0942 'International Tables Vol C Tables 4.2.6.8 and 6.1.1.4'
Fe Fe 0.3463 0.8444 'International Tables Vol C Tables 4.2.6.8 and 6.1.1.4'

loop_
_geom_angle_atom_site_label_1
_geom_angle_atom_site_label_2
_geom_angle_atom_site_label_3
_geom_angle
C15 Fe1 C16 40.63(5)
C15 Fe1 C1 140.55(5)
C16 Fe1 C1 111.29(5)
C15 Fe1 C4 113.21(5)
C16 Fe1 C4 144.67(5)
C1 Fe1 C4 73.69(5)
C15 Fe1 C14 40.54(5)
C16 Fe1 C14 68.20(5)
C1 Fe1 C14 177.45(5)
C4 Fe1 C14 108.23(5)
C15 Fe1 C17 68.03(5)
C16 Fe1 C17 40.49(5)
C1 Fe1 C17 110.06(5)
C4 Fe1 C17 172.89(5)
C14 Fe1 C17 67.84(5)
C15 Fe1 C2 176.77(5)
C16 Fe1 C2 137.38(5)
C1 Fe1 C2 40.69(4)
C4 Fe1 C2 69.76(5)
C14 Fe1 C2 138.04(5)
C17 Fe1 C2 108.86(5)
C15 Fe1 C13 67.95(5)
C16 Fe1 C13 68.01(5)
C1 Fe1 C13 137.17(5)
C4 Fe1 C13 133.01(5)
C14 Fe1 C13 40.28(5)
C17 Fe1 C13 40.26(5)
C2 Fe1 C13 109.20(5)
C15 Fe1 C3 141.48(5)
C16 Fe1 C3 174.64(5)
C1 Fe1 C3 69.64(4)
C4 Fe1 C3 40.61(4)
C14 Fe1 C3 110.62(5)
C17 Fe1 C3 134.16(5)
C2 Fe1 C3 40.16(4)
C13 Fe1 C3 107.56(5)
C15 Fe1 P1 105.63(3)
C16 Fe1 P1 107.63(4)
C1 Fe1 P1 48.29(3)
C4 Fe1 P1 48.16(3)
C14 Fe1 P1 134.25(4)
C17 Fe1 P1 138.85(4)
C2 Fe1 P1 77.23(3)
C13 Fe1 P1 173.56(4)
C3 Fe1 P1 77.05(3)
C2 C1 C5 124.28(10)
C2 C1 P1 114.58(8)
C5 C1 P1 120.97(8)
C2 C1 Fe1 69.98(6)
C5 C1 Fe1 123.00(8)
P1 C1 Fe1 72.12(4)
C3 C2 C1 111.40(10)
C3 C2 C8 123.58(10)
C1 C2 C8 125.01(10)
C3 C2 Fe1 70.14(6)
C1 C2 Fe1 69.33(6)
C8 C2 Fe1 128.85(8)
C2 C3 C4 111.49(10)
C2 C3 C9 123.80(10)
C4 C3 C9 124.71(10)
C2 C3 Fe1 69.70(6)
C4 C3 Fe1 69.23(6)
C9 C3 Fe1 129.06(8)
C3 C4 C10 123.10(10)
C3 C4 P1 114.63(8)
C10 C4 P1 122.25(9)
C3 C4 Fe1 70.16(6)
C10 C4 Fe1 125.52(8)
P1 C4 Fe1 72.14(4)
O2 C5 O1 122.55(11)
O2 C5 C1 127.01(11)
O1 C5 C1 110.44(10)
O1 C6 C7 111.69(11)
O1 C6 H6A 109.3
C7 C6 H6A 109.3
O1 C6 H6B 109.3
C7 C6 H6B 109.3
H6A C6 H6B 107.9
C6 C7 H7A 109.5
C6 C7 H7B 109.5
H7A C7 H7B 109.5
C6 C7 H7C 109.5
H7A C7 H7C 109.5
H7B C7 H7C 109.5
C2 C8 H8A 109.5
C2 C8 H8B 109.5
H8A C8 H8B 109.5
C2 C8 H8C 109.5
H8A C8 H8C 109.5
H8B C8 H8C 109.5
C3 C9 H9A 109.5
C3 C9 H9B 109.5
H9A C9 H9B 109.5
C3 C9 H9C 109.5
H9A C9 H9C 109.5
H9B C9 H9C 109.5
O4 C10 O3 122.26(11)
O4 C10 C4 126.05(11)
O3 C10 C4 111.68(10)
O3 C11 C12 110.62(12)
O3 C11 H11A 109.5
C12 C11 H11A 109.5
O3 C11 H11B 109.5
C12 C11 H11B 109.5
H11A C11 H11B 108.1
C11 C12 H12A 109.5
C11 C12 H12B 109.5
H12A C12 H12B 109.5
C11 C12 H12C 109.5
H12A C12 H12C 109.5
H12B C12 H12C 109.5
C17 C13 C14 107.93(11)
C17 C13 C18 126.54(14)
C14 C13 C18 125.52(13)
C17 C13 Fe1 69.53(7)
C14 C13 Fe1 69.48(7)
C18 C13 Fe1 127.59(9)
C13 C14 C15 107.96(11)
C13 C14 C19 126.48(13)
C15 C14 C19 125.51(13)
C13 C14 Fe1 70.25(7)
C15 C14 Fe1 69.27(7)
C19 C14 Fe1 128.02(9)
C16 C15 C14 108.09(11)
C16 C15 C20 125.34(12)
C14 C15 C20 126.51(12)
C16 C15 Fe1 69.69(7)
C14 C15 Fe1 70.19(7)
C20 C15 Fe1 127.94(9)
C17 C16 C15 107.85(11)
C17 C16 C21 125.76(13)
C15 C16 C21 126.30(13)
C17 C16 Fe1 70.26(7)
C15 C16 Fe1 69.68(7)
C21 C16 Fe1 128.19(9)
C13 C17 C16 108.18(11)
C13 C17 C22 126.14(13)
C16 C17 C22 125.59(14)
C13 C17 Fe1 70.21(7)
C16 C17 Fe1 69.26(7)
C22 C17 Fe1 128.87(9)
C13 C18 H18A 109.5
C13 C18 H18B 109.5
H18A C18 H18B 109.5
C13 C18 H18C 109.5
H18A C18 H18C 109.5
H18B C18 H18C 109.5
C14 C19 H19A 109.5
C14 C19 H19B 109.5
H19A C19 H19B 109.5
C14 C19 H19C 109.5
H19A C19 H19C 109.5
H19B C19 H19C 109.5
C15 C20 H20A 109.5
C15 C20 H20B 109.5
H20A C20 H20B 109.5
C15 C20 H20C 109.5
H20A C20 H20C 109.5
H20B C20 H20C 109.5
C16 C21 H21A 109.5
C16 C21 H21B 109.5
H21A C21 H21B 109.5
C16 C21 H21C 109.5
H21A C21 H21C 109.5
H21B C21 H21C 109.5
C17 C22 H22A 109.5
C17 C22 H22B 109.5
H22A C22 H22B 109.5
C17 C22 H22C 109.5
H22A C22 H22C 109.5
H22B C22 H22C 109.5
C5 O1 C6 116.45(10)
C10 O3 C11 115.88(10)
C4 P1 C1 87.88(5)
C4 P1 Fe1 59.70(4)
C1 P1 Fe1 59.59(4)

loop_
_geom_bond_atom_site_label_1
_geom_bond_atom_site_label_2
_geom_bond_distance
Fe1 C15 2.0550(12)
Fe1 C16 2.0551(12)
Fe1 C1 2.0643(11)
Fe1 C4 2.0664(11)
Fe1 C14 2.0671(12)
Fe1 C17 2.0684(12)
Fe1 C2 2.0730(11)
Fe1 C13 2.0773(12)
Fe1 C3 2.0788(11)
Fe1 P1 2.2780(3)
C1 C2 1.4384(16)
C1 C5 1.4732(16)
C1 P1 1.7868(12)
C2 C3 1.4254(16)
C2 C8 1.5014(16)
C3 C4 1.4386(16)
C3 C9 1.5058(16)
C4 C10 1.4721(17)
C4 P1 1.7832(12)
C5 O2 1.2139(15)
C5 O1 1.3497(14)
C6 O1 1.4496(15)
C6 C7 1.507(2)
C6 H6A 0.9900
C6 H6B 0.9900
C7 H7A 0.9800
C7 H7B 0.9800
C7 H7C 0.9800
C8 H8A 0.9800
C8 H8B 0.9800
C8 H8C 0.9800
C9 H9A 0.9800
C9 H9B 0.9800
C9 H9C 0.9800
C10 O4 1.2095(14)
C10 O3 1.3502(15)
C11 O3 1.4512(16)
C11 C12 1.509(2)
C11 H11A 0.9900
C11 H11B 0.9900
C12 H12A 0.9800
C12 H12B 0.9800
C12 H12C 0.9800
C13 C17 1.4267(19)
C13 C14 1.4270(19)
C13 C18 1.4948(18)
C14 C15 1.4281(17)
C14 C19 1.4951(18)
C15 C16 1.4270(18)
C15 C20 1.4969(18)
C16 C17 1.4268(18)
C16 C21 1.4977(18)
C17 C22 1.4998(19)
C18 H18A 0.9800
C18 H18B 0.9800
C18 H18C 0.9800
C19 H19A 0.9800
C19 H19B 0.9800
C19 H19C 0.9800
C20 H20A 0.9800
C20 H20B 0.9800
C20 H20C 0.9800
C21 H21A 0.9800
C21 H21B 0.9800
C21 H21C 0.9800
C22 H22A 0.9800
C22 H22B 0.9800
C22 H22C 0.9800
